data_1571637
loop_
_publ_author_name
'Gisbert, Yohan'
'Sim&#xf3;n Marqu&#xe9;s, Pablo'
'Baccini, Caterina'
'Abid, Seifallah'
'Saffon-Merceron, Nathalie'
'Rapenne, Gw&#xe9;na&#xeb;l'
'Kammerer, Claire'

_publ_section_title
;
 Copper-catalysed perarylation of cyclopentadiene: synthesis of
 hexaarylcyclopentadienes.
;
_journal_issue 24
_journal_name_full 'Chemical science'
_journal_page_first 9127
_journal_page_last 9137
_journal_paper_doi 10.1039/d4sc02458c
_journal_volume 15
_journal_year 2024
_chemical_formula_sum 'C42.75 H34'
_chemical_formula_weight 547.70
_space_group_crystal_system monoclinic
_space_group_IT_number 14
_space_group_name_Hall '-P 2ybc'
_space_group_name_H-M_alt 'P 1 21/c 1'
_atom_sites_solution_hydrogens geom
_atom_sites_solution_primary direct
_atom_sites_solution_secondary difmap
_audit_creation_method SHELXL-2018/3
_audit_update_record
;
2024-05-13 deposited with the CCDC.	2024-05-15 downloaded from the CCDC.
;
_cell_angle_alpha 90
_cell_angle_beta 107.434(3)
_cell_angle_gamma 90
_cell_formula_units_Z 8
_cell_length_a 20.709(3)
_cell_length_b 14.9107(19)
_cell_length_c 22.817(3)
_cell_measurement_reflns_used 8792
_cell_measurement_temperature 193(2)
_cell_measurement_theta_max 22.46
_cell_measurement_theta_min 2.73
_cell_volume 6721.9(16)
_computing_cell_refinement 'Bruker SAINT'
_computing_data_collection 'Bruker APEX2'
_computing_data_reduction 'Bruker SAINT'
_computing_molecular_graphics 'Bruker SHELXTL'
_computing_publication_material 'Bruker SHELXTL'
_computing_structure_refinement 'SHELXL-2018/3 (Sheldrick, 2018)'
_computing_structure_solution 'SHELXS-97 (Sheldrick 2008)'
_diffrn_ambient_temperature 193(2)
_diffrn_measured_fraction_theta_full 0.992
_diffrn_measured_fraction_theta_max 0.992
_diffrn_measurement_device_type 'Bruker kappa APEX-II CCD Quazar'
_diffrn_measurement_method '\f and \w scans'
_diffrn_radiation_type MoK\a
_diffrn_radiation_wavelength 0.71073
_diffrn_reflns_av_R_equivalents 0.1558
_diffrn_reflns_av_unetI/netI 0.0881
_diffrn_reflns_Laue_measured_fraction_full 0.992
_diffrn_reflns_Laue_measured_fraction_max 0.992
_diffrn_reflns_limit_h_max 24
_diffrn_reflns_limit_h_min -24
_diffrn_reflns_limit_k_max 17
_diffrn_reflns_limit_k_min -17
_diffrn_reflns_limit_l_max 27
_diffrn_reflns_limit_l_min -27
_diffrn_reflns_number 143928
_diffrn_reflns_point_group_measured_fraction_full 0.992
_diffrn_reflns_point_group_measured_fraction_max 0.992
_diffrn_reflns_theta_full 25.139
_diffrn_reflns_theta_max 25.139
_diffrn_reflns_theta_min 1.031
_diffrn_source 'Incoatec microfocus sealed tube'
_exptl_absorpt_coefficient_mu 0.061
_exptl_absorpt_correction_T_max 0.7342
_exptl_absorpt_correction_T_min 0.6809
_exptl_absorpt_correction_type multi-scan
_exptl_absorpt_process_details 'SADABS (Bruker-AXS)'
_exptl_crystal_colour colourless
_exptl_crystal_density_diffrn 1.082
_exptl_crystal_description plate
_exptl_crystal_F_000 2324
_exptl_crystal_size_max 0.200
_exptl_crystal_size_mid 0.120
_exptl_crystal_size_min 0.040
_refine_diff_density_max 0.383
_refine_diff_density_min -0.286
_refine_diff_density_rms 0.062
_refine_ls_extinction_method none
_refine_ls_goodness_of_fit_ref 1.045
_refine_ls_hydrogen_treatment constr
_refine_ls_matrix_type full
_refine_ls_number_parameters 866
_refine_ls_number_reflns 11948
_refine_ls_number_restraints 281
_refine_ls_restrained_S_all 1.057
_refine_ls_R_factor_all 0.1533
_refine_ls_R_factor_gt 0.0666
_refine_ls_shift/su_max 0.000
_refine_ls_shift/su_mean 0.000
_refine_ls_structure_factor_coef Fsqd
_refine_ls_weighting_details 'w=1/[\s^2^(Fo^2^)+(0.1028P)^2^+2.0279P] where P=(Fo^2^+2Fc^2^)/3'
_refine_ls_weighting_scheme calc
_refine_ls_wR_factor_gt 0.1665
_refine_ls_wR_factor_ref 0.2174
_reflns_Friedel_coverage 0.000
_reflns_number_gt 6256
_reflns_number_total 11948
_reflns_threshold_expression 'I > 2\s(I)'
_cod_data_source_file d4sc02458c2.cif
_cod_data_source_block 1a
_cod_depositor_comments
;
The following automatic conversions were performed:

data item '_atom_sites_solution_primary' value 'direct methods' was
changed to 'direct'.

Automatic conversion script
Id: cif_fix_values 8170 2020-07-09 18:12:32Z antanas 

 Adding full bibliography for 1571637--1571645.cif.
;
_cod_original_cell_volume 6722.1(14)
_cod_original_sg_symbol_H-M 'P 21/c'
_cod_database_code 1571637
_shelx_shelxl_version_number 2018/3
_shelx_space_group_comment
; 
The symmetry employed for this shelxl refinement is uniquely defined 
by the following loop, which should always be used as a source of 
symmetry information in preference to the above space-group names. 
They are only intended as comments. 
;
_shelx_estimated_absorpt_t_min 0.988
_shelx_estimated_absorpt_t_max 0.998
_exptl_absorpt_special_details
;
SADABS-2016/2 Krause, L., Herbst-Irmer, R., Sheldrick G.M. & Stalke D.,
 J. Appl. Cryst. 48 (2015) 3-10
;

loop_
_space_group_symop_operation_xyz
'x, y, z'
'-x, y+1/2, -z+1/2'
'-x, -y, -z'
'x, -y-1/2, z-1/2'

loop_
_atom_site_label
_atom_site_type_symbol
_atom_site_fract_x
_atom_site_fract_y
_atom_site_fract_z
_atom_site_U_iso_or_equiv
_atom_site_adp_type
_atom_site_occupancy
_atom_site_site_symmetry_order
_atom_site_calc_flag
_atom_site_refinement_flags_posn
_atom_site_refinement_flags_adp
_atom_site_refinement_flags_occupancy
_atom_site_disorder_assembly
_atom_site_disorder_group
C1 C 0.69599(15) 0.2276(2) 0.26217(14) 0.0333(8) Uani 1 1 d . . . . .
C2 C 0.76134(15) 0.2603(2) 0.30870(14) 0.0338(8) Uani 1 1 d . . . . .
C3 C 0.81405(15) 0.2457(2) 0.28666(14) 0.0334(8) Uani 1 1 d . . . . .
C4 C 0.78925(15) 0.2002(2) 0.22561(13) 0.0310(7) Uani 1 1 d . . . . .
C5 C 0.72173(15) 0.1887(2) 0.21127(13) 0.0315(7) Uani 1 1 d . . . . .
C6 C 0.64835(16) 0.3049(2) 0.23209(14) 0.0380(8) Uani 1 1 d . . . . .
C7 C 0.67383(18) 0.3916(2) 0.23110(18) 0.0507(10) Uani 1 1 d . . . . .
H7 H 0.720116 0.403667 0.251759 0.061 Uiso 1 1 calc R U . . .
C8 C 0.6322(2) 0.4600(3) 0.2004(2) 0.0674(12) Uani 1 1 d . . . . .
H8 H 0.650229 0.518576 0.200422 0.081 Uiso 1 1 calc R U . . .
C9 C 0.5652(2) 0.4442(3) 0.1697(2) 0.0674(12) Uani 1 1 d . . . . .
H9 H 0.536841 0.491708 0.149045 0.081 Uiso 1 1 calc R U . . .
C10 C 0.5396(2) 0.3588(3) 0.16928(18) 0.0603(11) Uani 1 1 d . . . . .
H10 H 0.493424 0.347223 0.148078 0.072 Uiso 1 1 calc R U . . .
C11 C 0.58099(17) 0.2899(3) 0.19959(16) 0.0479(9) Uani 1 1 d . . . . .
H11 H 0.562916 0.231073 0.198128 0.057 Uiso 1 1 calc R U . . .
C12 C 0.66617(15) 0.1550(2) 0.29390(14) 0.0355(8) Uani 1 1 d . . . . .
C13 C 0.61055(18) 0.1692(3) 0.31434(17) 0.0494(9) Uani 1 1 d . . . . .
H13 H 0.588143 0.225561 0.307783 0.059 Uiso 1 1 calc R U . . .
C14 C 0.5874(2) 0.1012(3) 0.3444(2) 0.0674(12) Uani 1 1 d . . . . .
H14 H 0.548470 0.111220 0.357347 0.081 Uiso 1 1 calc R U . . .
C15 C 0.6194(2) 0.0205(3) 0.35575(18) 0.0618(11) Uani 1 1 d . . . . .
H15 H 0.602883 -0.025794 0.376041 0.074 Uiso 1 1 calc R U . . .
C16 C 0.67608(19) 0.0070(3) 0.33737(17) 0.0523(10) Uani 1 1 d . . . . .
H16 H 0.699434 -0.048633 0.345867 0.063 Uiso 1 1 calc R U . . .
C17 C 0.69931(17) 0.0730(2) 0.30685(15) 0.0431(9) Uani 1 1 d . . . . .
H17 H 0.738518 0.062420 0.294419 0.052 Uiso 1 1 calc R U . . .
C18 C 0.76340(16) 0.2900(2) 0.37092(15) 0.0411(9) Uani 1 1 d . . . . .
C19 C 0.71521(17) 0.3483(3) 0.38172(17) 0.0534(10) Uani 1 1 d . . . . .
H19 H 0.680065 0.371208 0.348011 0.064 Uiso 1 1 calc R U . . .
C20 C 0.7182(2) 0.3729(3) 0.44093(19) 0.0693(13) Uani 1 1 d . . . . .
H20 H 0.685352 0.412979 0.447483 0.083 Uiso 1 1 calc R U . . .
C21 C 0.7683(2) 0.3398(3) 0.49039(19) 0.0741(14) Uani 1 1 d . . . . .
H21 H 0.770089 0.356811 0.530973 0.089 Uiso 1 1 calc R U . . .
C22 C 0.8153(2) 0.2826(3) 0.48081(17) 0.0675(12) Uani 1 1 d . . . . .
H22 H 0.850067 0.259706 0.514878 0.081 Uiso 1 1 calc R U . . .
C23 C 0.8130(2) 0.2576(3) 0.42230(16) 0.0526(10) Uani 1 1 d . . . . .
H23 H 0.846091 0.217198 0.416689 0.063 Uiso 1 1 calc R U . . .
C24 C 0.88556(15) 0.2687(2) 0.31787(13) 0.0326(8) Uani 1 1 d . . . . .
C25 C 0.90248(16) 0.3540(2) 0.34138(14) 0.0407(8) Uani 1 1 d . . . . .
H25 H 0.868116 0.398207 0.335849 0.049 Uiso 1 1 calc R U . . .
C26 C 0.96863(19) 0.3758(3) 0.37275(16) 0.0513(10) Uani 1 1 d . . . . .
H26 H 0.979170 0.434303 0.389421 0.062 Uiso 1 1 calc R U . . .
C27 C 1.01928(18) 0.3136(3) 0.38002(16) 0.0570(11) Uani 1 1 d . . . . .
H27 H 1.064739 0.328632 0.401715 0.068 Uiso 1 1 calc R U . . .
C28 C 1.00354(18) 0.2289(3) 0.35551(17) 0.0550(10) Uani 1 1 d . . . . .
H28 H 1.038321 0.185548 0.359922 0.066 Uiso 1 1 calc R U . . .
C29 C 0.93727(16) 0.2070(2) 0.32457(15) 0.0438(9) Uani 1 1 d . . . . .
H29 H 0.926973 0.148651 0.307602 0.053 Uiso 1 1 calc R U . . .
C30 C 0.83403(15) 0.1721(2) 0.18903(13) 0.0326(8) Uani 1 1 d . . . . .
C31 C 0.87891(17) 0.2315(2) 0.17549(15) 0.0449(9) Uani 1 1 d . . . . .
H31 H 0.880237 0.291898 0.189000 0.054 Uiso 1 1 calc R U . . .
C32 C 0.92188(17) 0.2045(3) 0.14264(16) 0.0513(10) Uani 1 1 d . . . . .
H32 H 0.952123 0.246481 0.133694 0.062 Uiso 1 1 calc R U . . .
C33 C 0.92107(18) 0.1179(3) 0.12300(16) 0.0531(10) Uani 1 1 d . . . . .
H33 H 0.950726 0.099372 0.100614 0.064 Uiso 1 1 calc R U . . .
C34 C 0.87702(19) 0.0579(3) 0.13592(16) 0.0516(10) Uani 1 1 d . . . . .
H34 H 0.876165 -0.002402 0.122246 0.062 Uiso 1 1 calc R U . . .
C35 C 0.83353(16) 0.0844(2) 0.16890(14) 0.0389(8) Uani 1 1 d . . . . .
H35 H 0.803342 0.042161 0.177626 0.047 Uiso 1 1 calc R U . . .
C36 C 0.67432(15) 0.1564(2) 0.15277(14) 0.0335(8) Uani 1 1 d . . . . .
C37 C 0.67104(16) 0.2002(2) 0.09784(15) 0.0419(9) Uani 1 1 d . . . . .
H37 H 0.702233 0.246893 0.097897 0.050 Uiso 1 1 calc R U . . .
C38 C 0.62345(17) 0.1768(3) 0.04364(16) 0.0486(9) Uani 1 1 d . . . . .
H38 H 0.621269 0.208466 0.006983 0.058 Uiso 1 1 calc R U . . .
C39 C 0.57881(17) 0.1074(3) 0.04228(16) 0.0492(10) Uani 1 1 d . . . . .
H39 H 0.546279 0.090801 0.004753 0.059 Uiso 1 1 calc R U . . .
C40 C 0.58186(16) 0.0627(2) 0.09551(16) 0.0450(9) Uani 1 1 d . . . . .
H40 H 0.551806 0.014207 0.094596 0.054 Uiso 1 1 calc R U . . .
C41 C 0.62838(16) 0.0874(2) 0.15072(15) 0.0388(8) Uani 1 1 d . . . . .
H41 H 0.628891 0.057084 0.187459 0.047 Uiso 1 1 calc R U . . .
C42 C 0.80188(15) 0.7349(2) 0.25588(14) 0.0328(8) Uani 1 1 d . . . . .
C43 C 0.77399(15) 0.7107(2) 0.30883(14) 0.0336(8) Uani 1 1 d . . . . .
C44 C 0.70622(15) 0.7242(2) 0.29100(14) 0.0344(8) Uani 1 1 d . . . . .
C45 C 0.68441(15) 0.7596(2) 0.22685(14) 0.0348(8) Uani 1 1 d . . . . .
C46 C 0.73870(15) 0.7662(2) 0.20581(14) 0.0337(8) Uani 1 1 d . . . . .
C47 C 0.83232(15) 0.6486(2) 0.23922(14) 0.0346(8) Uani 1 1 d . . . . .
C48 C 0.79166(17) 0.5872(2) 0.19952(17) 0.0486(9) Uani 1 1 d . . . . .
H48 H 0.744904 0.599805 0.181715 0.058 Uiso 1 1 calc R U . . .
C49 C 0.8177(2) 0.5082(3) 0.18538(19) 0.0604(11) Uani 1 1 d . . . . .
H49 H 0.788997 0.466621 0.158150 0.073 Uiso 1 1 calc R U . . .
C50 C 0.8852(2) 0.4892(3) 0.2106(2) 0.0621(11) Uani 1 1 d . . . . .
H50 H 0.903835 0.436023 0.199367 0.074 Uiso 1 1 calc R U . . .
C51 C 0.92554(19) 0.5475(2) 0.25187(18) 0.0551(10) Uani 1 1 d . . . . .
H51 H 0.972017 0.533669 0.270216 0.066 Uiso 1 1 calc R U . . .
C52 C 0.89954(16) 0.6255(2) 0.26707(15) 0.0407(8) Uani 1 1 d . . . . .
H52 H 0.927782 0.664271 0.296971 0.049 Uiso 1 1 calc R U . . .
C53 C 0.85112(15) 0.8145(2) 0.27178(14) 0.0335(8) Uani 1 1 d . . . . .
C54 C 0.90367(16) 0.8232(2) 0.24639(15) 0.0402(8) Uani 1 1 d . . . . .
H54 H 0.909517 0.779414 0.218138 0.048 Uiso 1 1 calc R U . . .
C55 C 0.94786(18) 0.8952(2) 0.26187(17) 0.0502(10) Uani 1 1 d . . . . .
H55 H 0.983900 0.900350 0.244310 0.060 Uiso 1 1 calc R U . . .
C56 C 0.93985(19) 0.9591(2) 0.30240(18) 0.0532(10) Uani 1 1 d . . . . .
H56 H 0.971786 1.006332 0.314939 0.064 Uiso 1 1 calc R U . . .
C57 C 0.88522(19) 0.9541(2) 0.32474(18) 0.0542(10) Uani 1 1 d . . . . .
H57 H 0.877777 1.000227 0.350739 0.065 Uiso 1 1 calc R U . . .
C58 C 0.84132(17) 0.8828(2) 0.30957(16) 0.0438(9) Uani 1 1 d . . . . .
H58 H 0.803702 0.880108 0.325218 0.053 Uiso 1 1 calc R U . . .
C59 C 0.81670(15) 0.6654(2) 0.36476(14) 0.0360(8) Uani 1 1 d . . . . .
C60 C 0.87586(18) 0.7035(3) 0.40295(16) 0.0518(10) Uani 1 1 d . . . . .
H60 H 0.887818 0.762691 0.394787 0.062 Uiso 1 1 calc R U . . .
C61 C 0.91743(19) 0.6574(3) 0.45231(17) 0.0612(11) Uani 1 1 d . . . . .
H61 H 0.957295 0.684989 0.477838 0.073 Uiso 1 1 calc R U . . .
C62 C 0.90114(19) 0.5711(3) 0.46464(17) 0.0535(10) Uani 1 1 d . . . . .
H62 H 0.929813 0.538771 0.498355 0.064 Uiso 1 1 calc R U . . .
C63 C 0.84304(19) 0.5325(3) 0.42760(17) 0.0514(10) Uani 1 1 d . . . . .
H63 H 0.831536 0.473083 0.435836 0.062 Uiso 1 1 calc R U . . .
C64 C 0.80108(17) 0.5790(2) 0.37847(15) 0.0433(9) Uani 1 1 d . . . . .
H64 H 0.760842 0.551332 0.353665 0.052 Uiso 1 1 calc R U . . .
C65 C 0.66024(15) 0.7059(2) 0.32805(15) 0.0373(8) Uani 1 1 d . . . . .
C66 C 0.67448(17) 0.7404(3) 0.38746(16) 0.0465(9) Uani 1 1 d . . . . .
H66 H 0.713441 0.776864 0.403345 0.056 Uiso 1 1 calc R U . . .
C67 C 0.63337(19) 0.7228(3) 0.42339(18) 0.0586(11) Uani 1 1 d . . . . .
H67 H 0.643269 0.747668 0.463453 0.070 Uiso 1 1 calc R U . . .
C68 C 0.5775(2) 0.6687(3) 0.4006(2) 0.0678(13) Uani 1 1 d . . . . .
H68 H 0.549173 0.655675 0.425374 0.081 Uiso 1 1 calc R U . . .
C69 C 0.56221(19) 0.6332(3) 0.3421(2) 0.0617(11) Uani 1 1 d . . . . .
H69 H 0.523614 0.595874 0.326786 0.074 Uiso 1 1 calc R U . . .
C70 C 0.60339(16) 0.6521(2) 0.30592(17) 0.0479(9) Uani 1 1 d . . . . .
H70 H 0.592692 0.628228 0.265546 0.057 Uiso 1 1 calc R U . . .
C71 C 0.61429(15) 0.7842(2) 0.19317(14) 0.0343(8) Uani 1 1 d . . . . .
C72 C 0.57682(16) 0.8412(2) 0.21793(16) 0.0430(9) Uani 1 1 d . . . . .
H72 H 0.596091 0.863864 0.258312 0.052 Uiso 1 1 calc R U . . .
C73 C 0.51165(17) 0.8658(3) 0.18490(18) 0.0520(10) Uani 1 1 d . . . . .
H73 H 0.486662 0.905239 0.202598 0.062 Uiso 1 1 calc R U . . .
C74 C 0.48289(18) 0.8330(3) 0.12626(18) 0.0578(11) Uani 1 1 d . . . . .
H74 H 0.438215 0.850123 0.103520 0.069 Uiso 1 1 calc R U . . .
C75 C 0.51895(18) 0.7758(3) 0.10092(17) 0.0558(10) Uani 1 1 d . . . . .
H75 H 0.499255 0.752868 0.060661 0.067 Uiso 1 1 calc R U . . .
C76 C 0.58409(17) 0.7515(2) 0.13413(16) 0.0466(9) Uani 1 1 d . . . . .
H76 H 0.608735 0.711709 0.116311 0.056 Uiso 1 1 calc R U . . .
C77 C 0.74269(15) 0.8065(2) 0.14784(14) 0.0351(8) Uani 1 1 d . . . . .
C78 C 0.70988(17) 0.8870(2) 0.12736(16) 0.0448(9) Uani 1 1 d . . . . .
H78 H 0.683987 0.914655 0.150372 0.054 Uiso 1 1 calc R U . . .
C79 C 0.71413(19) 0.9274(3) 0.07432(17) 0.0543(10) Uani 1 1 d . . . . .
H79 H 0.691255 0.982528 0.061421 0.065 Uiso 1 1 calc R U . . .
C80 C 0.75126(18) 0.8889(3) 0.03966(16) 0.0508(10) Uani 1 1 d . . . . .
H80 H 0.753951 0.916749 0.003020 0.061 Uiso 1 1 calc R U . . .
C81 C 0.78417(18) 0.8094(3) 0.05932(16) 0.0508(10) Uani 1 1 d . . . . .
H81 H 0.809807 0.781963 0.035980 0.061 Uiso 1 1 calc R U . . .
C82 C 0.78040(17) 0.7690(3) 0.11272(16) 0.0463(9) Uani 1 1 d . . . . .
H82 H 0.804062 0.714446 0.125737 0.056 Uiso 1 1 calc R U . . .
C83 C 0.5881(8) 0.9738(12) 0.5137(7) 0.082(4) Uani 0.343(2) 1 d D U P A -1
H83A H 0.573543 0.944014 0.473599 0.123 Uiso 0.343(2) 1 calc R U P A -1
H83B H 0.552973 1.015793 0.517013 0.123 Uiso 0.343(2) 1 calc R U P A -1
H83C H 0.595726 0.928755 0.546346 0.123 Uiso 0.343(2) 1 calc R U P A -1
C84 C 0.6538(7) 1.0250(9) 0.5202(6) 0.076(3) Uani 0.343(2) 1 d D U P A -1
H84A H 0.644494 1.070183 0.486901 0.091 Uiso 0.343(2) 1 calc R U P A -1
H84B H 0.665256 1.058264 0.559528 0.091 Uiso 0.343(2) 1 calc R U P A -1
C85 C 0.7109(7) 0.9770(9) 0.5188(6) 0.081(3) Uani 0.343(2) 1 d D U P A -1
H85A H 0.696135 0.935642 0.483357 0.097 Uiso 0.343(2) 1 calc R U P A -1
H85B H 0.723588 0.939093 0.556121 0.097 Uiso 0.343(2) 1 calc R U P A -1
C86 C 0.7841(6) 1.0267(10) 0.5145(6) 0.079(3) Uani 0.343(2) 1 d D U P A -1
H86A H 0.770365 1.066351 0.478054 0.095 Uiso 0.343(2) 1 calc R U P A -1
H86B H 0.798752 1.066880 0.550629 0.095 Uiso 0.343(2) 1 calc R U P A -1
C87 C 0.8559(8) 0.9733(11) 0.5107(7) 0.094(3) Uani 0.343(2) 1 d D U P A -1
H87A H 0.869705 0.931504 0.545950 0.113 Uiso 0.343(2) 1 calc R U P A -1
H87B H 0.843074 0.935961 0.473031 0.113 Uiso 0.343(2) 1 calc R U P A -1
C88 C 0.9112(8) 1.0203(10) 0.5102(6) 0.094(3) Uani 0.343(2) 1 d D U P A -1
H88A H 0.925503 1.054968 0.549004 0.113 Uiso 0.343(2) 1 calc R U P A -1
H88B H 0.896762 1.064501 0.476443 0.113 Uiso 0.343(2) 1 calc R U P A -1
C89 C 0.9705(7) 0.9765(10) 0.5039(5) 0.088(4) Uani 0.343(2) 1 d D U P A -1
H89A H 0.974115 0.916366 0.521917 0.132 Uiso 0.343(2) 1 calc R U P A -1
H89B H 1.010760 1.011522 0.525133 0.132 Uiso 0.343(2) 1 calc R U P A -1
H89C H 0.967145 0.971674 0.460218 0.132 Uiso 0.343(2) 1 calc R U P A -1
C83' C 0.4150(11) 0.965(2) 0.4856(12) 0.073(6) Uani 0.157(2) 1 d D U P A -2
H83D H 0.399080 1.010093 0.509076 0.109 Uiso 0.157(2) 1 calc R U P A -2
H83E H 0.402199 0.904925 0.496188 0.109 Uiso 0.157(2) 1 calc R U P A -2
H83F H 0.394458 0.975346 0.441580 0.109 Uiso 0.157(2) 1 calc R U P A -2
C84' C 0.4874(10) 0.9699(18) 0.5003(13) 0.054(4) Uani 0.157(2) 1 d D U P A -2
H84C H 0.500163 0.948912 0.543444 0.064 Uiso 0.157(2) 1 calc R U P A -2
H84D H 0.495520 0.917234 0.477114 0.064 Uiso 0.157(2) 1 calc R U P A -2
C85' C 0.5418(10) 1.017(2) 0.5024(14) 0.058(4) Uani 0.157(2) 1 d D U P A -2
H85C H 0.541734 1.068787 0.529784 0.070 Uiso 0.157(2) 1 calc R U P A -2
H85D H 0.533728 1.042706 0.460672 0.070 Uiso 0.157(2) 1 calc R U P A -2
C86' C 0.6248(9) 0.977(2) 0.5242(16) 0.070(3) Uani 0.157(2) 1 d D U P A -2
H86C H 0.635155 0.960796 0.568176 0.084 Uiso 0.157(2) 1 calc R U P A -2
H86D H 0.622987 0.919572 0.501848 0.084 Uiso 0.157(2) 1 calc R U P A -2
C87' C 0.6964(12) 1.0321(17) 0.5179(14) 0.073(3) Uani 0.157(2) 1 d D U P A -2
H87C H 0.682736 1.069255 0.480230 0.087 Uiso 0.157(2) 1 calc R U P A -2
H87D H 0.712086 1.073556 0.553213 0.087 Uiso 0.157(2) 1 calc R U P A -2
C88' C 0.7506(12) 0.9803(19) 0.5158(13) 0.071(4) Uani 0.157(2) 1 d D U P A -2
H88C H 0.730046 0.941143 0.479955 0.085 Uiso 0.157(2) 1 calc R U P A -2
H88D H 0.756767 0.940839 0.551937 0.085 Uiso 0.157(2) 1 calc R U P A -2
C89' C 0.8188(13) 0.989(2) 0.5132(14) 0.080(5) Uani 0.157(2) 1 d D U P A -2
H89D H 0.818838 0.987643 0.470289 0.120 Uiso 0.157(2) 1 calc R U P A -2
H89E H 0.846500 0.940260 0.536006 0.120 Uiso 0.157(2) 1 calc R U P A -2
H89F H 0.837464 1.046875 0.531575 0.120 Uiso 0.157(2) 1 calc R U P A -2

loop_
_atom_site_aniso_label
_atom_site_aniso_U_11
_atom_site_aniso_U_22
_atom_site_aniso_U_33
_atom_site_aniso_U_23
_atom_site_aniso_U_13
_atom_site_aniso_U_12
C1 0.0225(16) 0.041(2) 0.0353(18) -0.0063(15) 0.0074(14) -0.0020(14)
C2 0.0315(18) 0.0366(19) 0.0330(18) -0.0059(14) 0.0092(15) -0.0036(15)
C3 0.0300(18) 0.0345(19) 0.0356(18) -0.0012(14) 0.0095(15) -0.0004(15)
C4 0.0276(17) 0.0324(18) 0.0327(18) -0.0028(14) 0.0088(14) -0.0001(14)
C5 0.0283(18) 0.0351(19) 0.0312(17) -0.0036(14) 0.0089(14) 0.0012(14)
C6 0.0341(19) 0.045(2) 0.0393(19) -0.0071(16) 0.0177(16) 0.0047(16)
C7 0.037(2) 0.047(2) 0.074(3) 0.003(2) 0.0247(19) 0.0027(18)
C8 0.059(3) 0.047(3) 0.104(3) 0.014(2) 0.038(3) 0.011(2)
C9 0.055(3) 0.067(3) 0.083(3) 0.015(2) 0.024(2) 0.025(2)
C10 0.041(2) 0.073(3) 0.062(3) -0.004(2) 0.0076(19) 0.014(2)
C11 0.037(2) 0.053(2) 0.053(2) -0.0085(18) 0.0108(18) 0.0038(18)
C12 0.0301(18) 0.044(2) 0.0310(18) -0.0072(15) 0.0071(14) -0.0077(16)
C13 0.045(2) 0.046(2) 0.066(2) -0.0027(19) 0.0301(19) -0.0053(18)
C14 0.063(3) 0.062(3) 0.094(3) 0.002(2) 0.051(2) -0.005(2)
C15 0.066(3) 0.059(3) 0.068(3) 0.001(2) 0.032(2) -0.015(2)
C16 0.050(2) 0.051(2) 0.058(2) 0.0024(19) 0.019(2) -0.0037(19)
C17 0.0347(19) 0.053(2) 0.043(2) -0.0004(18) 0.0132(16) -0.0026(17)
C18 0.0343(19) 0.051(2) 0.041(2) -0.0104(17) 0.0155(17) -0.0171(17)
C19 0.034(2) 0.075(3) 0.054(2) -0.025(2) 0.0186(18) -0.0110(19)
C20 0.049(2) 0.108(4) 0.058(3) -0.043(3) 0.027(2) -0.024(2)
C21 0.070(3) 0.113(4) 0.049(3) -0.035(3) 0.033(3) -0.045(3)
C22 0.076(3) 0.091(3) 0.037(2) -0.003(2) 0.018(2) -0.018(3)
C23 0.060(3) 0.062(3) 0.038(2) -0.0034(18) 0.0188(19) -0.008(2)
C24 0.0276(17) 0.039(2) 0.0306(17) -0.0023(15) 0.0078(14) -0.0031(15)
C25 0.0338(19) 0.047(2) 0.041(2) -0.0063(17) 0.0108(16) -0.0043(16)
C26 0.045(2) 0.060(3) 0.048(2) -0.0145(19) 0.0131(18) -0.015(2)
C27 0.031(2) 0.092(3) 0.046(2) -0.004(2) 0.0081(17) -0.015(2)
C28 0.035(2) 0.075(3) 0.053(2) 0.009(2) 0.0111(18) 0.004(2)
C29 0.034(2) 0.048(2) 0.048(2) -0.0002(17) 0.0104(17) -0.0029(17)
C30 0.0245(17) 0.043(2) 0.0276(17) -0.0024(15) 0.0037(13) 0.0021(15)
C31 0.040(2) 0.049(2) 0.049(2) -0.0061(18) 0.0189(17) -0.0062(17)
C32 0.035(2) 0.072(3) 0.051(2) 0.002(2) 0.0192(18) -0.0028(19)
C33 0.038(2) 0.078(3) 0.047(2) -0.007(2) 0.0170(18) 0.011(2)
C34 0.050(2) 0.058(3) 0.045(2) -0.0114(19) 0.0121(19) 0.017(2)
C35 0.0349(19) 0.040(2) 0.0402(19) -0.0064(16) 0.0095(16) 0.0011(16)
C36 0.0239(17) 0.039(2) 0.0370(19) -0.0056(15) 0.0085(14) 0.0049(15)
C37 0.0309(19) 0.053(2) 0.041(2) 0.0012(17) 0.0092(16) -0.0015(16)
C38 0.040(2) 0.069(3) 0.034(2) 0.0028(18) 0.0056(17) 0.000(2)
C39 0.033(2) 0.074(3) 0.035(2) -0.0088(19) 0.0016(16) 0.0010(19)
C40 0.0313(19) 0.052(2) 0.049(2) -0.0141(19) 0.0089(17) -0.0059(17)
C41 0.0328(18) 0.043(2) 0.041(2) -0.0045(16) 0.0118(16) -0.0023(16)
C42 0.0235(16) 0.0357(19) 0.0389(18) 0.0011(15) 0.0092(14) 0.0020(14)
C43 0.0281(18) 0.0384(19) 0.0342(18) 0.0014(15) 0.0093(14) -0.0018(14)
C44 0.0252(17) 0.0377(19) 0.0400(19) 0.0012(15) 0.0093(15) -0.0024(14)
C45 0.0279(18) 0.039(2) 0.0359(19) -0.0012(15) 0.0070(15) 0.0008(15)
C46 0.0244(17) 0.041(2) 0.0351(18) -0.0015(15) 0.0075(14) 0.0004(14)
C47 0.0286(18) 0.0335(19) 0.0429(19) 0.0005(15) 0.0124(15) -0.0032(15)
C48 0.033(2) 0.045(2) 0.065(2) -0.0053(19) 0.0100(18) -0.0023(17)
C49 0.051(3) 0.044(2) 0.082(3) -0.017(2) 0.013(2) -0.011(2)
C50 0.060(3) 0.037(2) 0.087(3) -0.010(2) 0.019(2) 0.008(2)
C51 0.043(2) 0.041(2) 0.075(3) -0.001(2) 0.008(2) 0.0123(19)
C52 0.0333(19) 0.036(2) 0.050(2) -0.0013(16) 0.0072(16) 0.0027(16)
C53 0.0266(17) 0.0304(18) 0.0425(19) 0.0054(15) 0.0088(15) 0.0031(14)
C54 0.0375(19) 0.035(2) 0.052(2) 0.0011(16) 0.0190(17) -0.0028(16)
C55 0.047(2) 0.041(2) 0.069(3) 0.0026(19) 0.028(2) -0.0083(18)
C56 0.048(2) 0.035(2) 0.076(3) -0.008(2) 0.019(2) -0.0109(18)
C57 0.060(3) 0.036(2) 0.071(3) -0.0094(19) 0.026(2) 0.0015(19)
C58 0.042(2) 0.038(2) 0.057(2) -0.0050(18) 0.0234(17) 0.0002(17)
C59 0.0281(18) 0.045(2) 0.0359(19) 0.0014(16) 0.0105(15) 0.0009(15)
C60 0.044(2) 0.057(3) 0.048(2) 0.0097(19) 0.0040(18) -0.0111(19)
C61 0.043(2) 0.084(3) 0.045(2) 0.008(2) -0.0036(18) -0.012(2)
C62 0.048(2) 0.064(3) 0.047(2) 0.014(2) 0.0105(19) 0.009(2)
C63 0.054(2) 0.046(2) 0.056(2) 0.0092(19) 0.018(2) 0.0062(19)
C64 0.036(2) 0.043(2) 0.048(2) 0.0032(17) 0.0083(17) 0.0027(17)
C65 0.0256(18) 0.045(2) 0.042(2) 0.0072(16) 0.0119(15) 0.0037(15)
C66 0.0323(19) 0.061(2) 0.047(2) 0.0067(18) 0.0136(17) 0.0007(17)
C67 0.046(2) 0.088(3) 0.046(2) 0.012(2) 0.0205(19) 0.011(2)
C68 0.045(2) 0.099(4) 0.068(3) 0.031(3) 0.030(2) 0.007(2)
C69 0.039(2) 0.067(3) 0.083(3) 0.014(2) 0.024(2) -0.008(2)
C70 0.0310(19) 0.055(2) 0.058(2) 0.0035(19) 0.0148(17) -0.0044(17)
C71 0.0256(17) 0.043(2) 0.0358(19) 0.0067(15) 0.0105(15) 0.0006(15)
C72 0.0311(19) 0.056(2) 0.043(2) 0.0030(17) 0.0125(16) 0.0022(17)
C73 0.037(2) 0.064(3) 0.061(3) 0.020(2) 0.0229(19) 0.0131(19)
C74 0.0273(19) 0.086(3) 0.055(3) 0.022(2) 0.0048(19) 0.007(2)
C75 0.036(2) 0.078(3) 0.048(2) 0.006(2) 0.0045(18) -0.003(2)
C76 0.034(2) 0.056(2) 0.047(2) 0.0027(18) 0.0081(17) -0.0013(17)
C77 0.0259(17) 0.043(2) 0.0362(19) 0.0004(15) 0.0093(15) -0.0017(15)
C78 0.049(2) 0.040(2) 0.050(2) 0.0052(18) 0.0224(18) 0.0035(18)
C79 0.058(3) 0.048(2) 0.059(2) 0.014(2) 0.021(2) 0.0042(19)
C80 0.045(2) 0.064(3) 0.043(2) 0.0072(19) 0.0133(18) -0.010(2)
C81 0.043(2) 0.071(3) 0.041(2) -0.001(2) 0.0173(17) 0.004(2)
C82 0.040(2) 0.057(2) 0.046(2) 0.0048(18) 0.0179(17) 0.0117(18)
C83 0.127(7) 0.090(8) 0.028(6) 0.000(6) 0.020(7) -0.005(7)
C84 0.100(5) 0.086(5) 0.036(4) 0.001(4) 0.011(5) -0.002(5)
C85 0.106(5) 0.084(5) 0.039(4) 0.002(4) 0.002(4) -0.002(4)
C86 0.107(5) 0.083(5) 0.038(4) 0.008(4) 0.008(4) 0.002(4)
C87 0.116(5) 0.101(6) 0.057(5) 0.016(5) 0.011(5) 0.016(5)
C88 0.117(6) 0.098(6) 0.054(5) 0.020(5) 0.007(5) 0.012(5)
C89 0.129(8) 0.095(9) 0.026(6) 0.019(6) 0.002(7) 0.014(7)
C83' 0.104(9) 0.091(14) 0.024(10) 0.012(11) 0.021(11) 0.004(12)
C84' 0.087(7) 0.062(8) 0.013(6) -0.001(6) 0.016(7) 0.009(7)
C85' 0.085(6) 0.071(7) 0.021(6) -0.004(6) 0.020(6) 0.006(6)
C86' 0.091(5) 0.079(6) 0.037(5) -0.001(5) 0.013(5) 0.001(5)
C87' 0.094(5) 0.078(5) 0.039(4) 0.003(5) 0.010(5) 0.001(5)
C88' 0.092(6) 0.081(6) 0.036(5) 0.006(5) 0.012(5) -0.001(5)
C89' 0.096(8) 0.100(9) 0.041(8) 0.016(8) 0.016(8) 0.017(8)

loop_
_atom_type_symbol
_atom_type_description
_atom_type_scat_dispersion_real
_atom_type_scat_dispersion_imag
_atom_type_scat_source
C C 0.0033 0.0016 'International Tables Vol C Tables 4.2.6.8 and 6.1.1.4'
H H 0.0000 0.0000 'International Tables Vol C Tables 4.2.6.8 and 6.1.1.4'

loop_
_geom_angle_atom_site_label_1
_geom_angle_atom_site_label_2
_geom_angle_atom_site_label_3
_geom_angle
_geom_angle_site_symmetry_1
_geom_angle_site_symmetry_3
_geom_angle_publ_flag
C2 C1 C5 102.2(2) . . ?
C2 C1 C12 107.2(2) . . ?
C5 C1 C12 111.9(3) . . ?
C2 C1 C6 112.8(3) . . ?
C5 C1 C6 105.5(2) . . ?
C12 C1 C6 116.4(3) . . ?
C3 C2 C18 127.8(3) . . ?
C3 C2 C1 109.7(3) . . ?
C18 C2 C1 121.9(3) . . ?
C2 C3 C24 126.0(3) . . ?
C2 C3 C4 109.3(3) . . ?
C24 C3 C4 124.7(3) . . ?
C5 C4 C30 127.3(3) . . ?
C5 C4 C3 109.0(3) . . ?
C30 C4 C3 123.7(3) . . ?
C4 C5 C36 128.3(3) . . ?
C4 C5 C1 109.8(3) . . ?
C36 C5 C1 121.3(2) . . ?
C11 C6 C7 117.6(3) . . ?
C11 C6 C1 121.7(3) . . ?
C7 C6 C1 120.3(3) . . ?
C8 C7 C6 120.6(3) . . ?
C8 C7 H7 119.7 . . ?
C6 C7 H7 119.7 . . ?
C9 C8 C7 120.9(4) . . ?
C9 C8 H8 119.6 . . ?
C7 C8 H8 119.6 . . ?
C8 C9 C10 119.2(4) . . ?
C8 C9 H9 120.4 . . ?
C10 C9 H9 120.4 . . ?
C9 C10 C11 120.3(4) . . ?
C9 C10 H10 119.9 . . ?
C11 C10 H10 119.9 . . ?
C10 C11 C6 121.3(4) . . ?
C10 C11 H11 119.3 . . ?
C6 C11 H11 119.3 . . ?
C13 C12 C17 118.1(3) . . ?
C13 C12 C1 123.1(3) . . ?
C17 C12 C1 118.6(3) . . ?
C12 C13 C14 120.1(4) . . ?
C12 C13 H13 120.0 . . ?
C14 C13 H13 120.0 . . ?
C15 C14 C13 121.3(4) . . ?
C15 C14 H14 119.4 . . ?
C13 C14 H14 119.4 . . ?
C14 C15 C16 118.9(4) . . ?
C14 C15 H15 120.5 . . ?
C16 C15 H15 120.5 . . ?
C17 C16 C15 120.7(4) . . ?
C17 C16 H16 119.6 . . ?
C15 C16 H16 119.6 . . ?
C16 C17 C12 120.8(3) . . ?
C16 C17 H17 119.6 . . ?
C12 C17 H17 119.6 . . ?
C23 C18 C19 116.9(3) . . ?
C23 C18 C2 120.5(3) . . ?
C19 C18 C2 122.6(3) . . ?
C20 C19 C18 120.7(4) . . ?
C20 C19 H19 119.6 . . ?
C18 C19 H19 119.6 . . ?
C21 C20 C19 120.5(4) . . ?
C21 C20 H20 119.7 . . ?
C19 C20 H20 119.7 . . ?
C22 C21 C20 119.6(4) . . ?
C22 C21 H21 120.2 . . ?
C20 C21 H21 120.2 . . ?
C21 C22 C23 120.5(4) . . ?
C21 C22 H22 119.8 . . ?
C23 C22 H22 119.8 . . ?
C22 C23 C18 121.8(4) . . ?
C22 C23 H23 119.1 . . ?
C18 C23 H23 119.1 . . ?
C25 C24 C29 118.1(3) . . ?
C25 C24 C3 120.1(3) . . ?
C29 C24 C3 121.9(3) . . ?
C26 C25 C24 120.9(3) . . ?
C26 C25 H25 119.5 . . ?
C24 C25 H25 119.5 . . ?
C27 C26 C25 120.4(4) . . ?
C27 C26 H26 119.8 . . ?
C25 C26 H26 119.8 . . ?
C26 C27 C28 119.4(3) . . ?
C26 C27 H27 120.3 . . ?
C28 C27 H27 120.3 . . ?
C27 C28 C29 120.1(4) . . ?
C27 C28 H28 120.0 . . ?
C29 C28 H28 120.0 . . ?
C28 C29 C24 121.1(3) . . ?
C28 C29 H29 119.5 . . ?
C24 C29 H29 119.5 . . ?
C35 C30 C31 118.0(3) . . ?
C35 C30 C4 120.7(3) . . ?
C31 C30 C4 121.3(3) . . ?
C30 C31 C32 121.2(3) . . ?
C30 C31 H31 119.4 . . ?
C32 C31 H31 119.4 . . ?
C33 C32 C31 120.4(4) . . ?
C33 C32 H32 119.8 . . ?
C31 C32 H32 119.8 . . ?
C32 C33 C34 119.4(3) . . ?
C32 C33 H33 120.3 . . ?
C34 C33 H33 120.3 . . ?
C33 C34 C35 120.7(4) . . ?
C33 C34 H34 119.7 . . ?
C35 C34 H34 119.7 . . ?
C30 C35 C34 120.4(3) . . ?
C30 C35 H35 119.8 . . ?
C34 C35 H35 119.8 . . ?
C41 C36 C37 117.8(3) . . ?
C41 C36 C5 122.2(3) . . ?
C37 C36 C5 119.9(3) . . ?
C38 C37 C36 121.2(3) . . ?
C38 C37 H37 119.4 . . ?
C36 C37 H37 119.4 . . ?
C37 C38 C39 120.3(3) . . ?
C37 C38 H38 119.9 . . ?
C39 C38 H38 119.9 . . ?
C40 C39 C38 119.4(3) . . ?
C40 C39 H39 120.3 . . ?
C38 C39 H39 120.3 . . ?
C39 C40 C41 120.7(3) . . ?
C39 C40 H40 119.7 . . ?
C41 C40 H40 119.7 . . ?
C40 C41 C36 120.6(3) . . ?
C40 C41 H41 119.7 . . ?
C36 C41 H41 119.7 . . ?
C46 C42 C43 102.8(2) . . ?
C46 C42 C47 113.3(3) . . ?
C43 C42 C47 106.2(2) . . ?
C46 C42 C53 107.4(2) . . ?
C43 C42 C53 112.1(3) . . ?
C47 C42 C53 114.5(2) . . ?
C44 C43 C59 128.6(3) . . ?
C44 C43 C42 109.3(3) . . ?
C59 C43 C42 121.3(3) . . ?
C43 C44 C65 126.1(3) . . ?
C43 C44 C45 109.2(3) . . ?
C65 C44 C45 124.7(3) . . ?
C46 C45 C71 126.3(3) . . ?
C46 C45 C44 109.5(3) . . ?
C71 C45 C44 124.2(3) . . ?
C45 C46 C77 128.5(3) . . ?
C45 C46 C42 109.2(3) . . ?
C77 C46 C42 121.9(3) . . ?
C48 C47 C52 117.8(3) . . ?
C48 C47 C42 120.3(3) . . ?
C52 C47 C42 121.7(3) . . ?
C49 C48 C47 121.1(3) . . ?
C49 C48 H48 119.4 . . ?
C47 C48 H48 119.4 . . ?
C50 C49 C48 120.0(4) . . ?
C50 C49 H49 120.0 . . ?
C48 C49 H49 120.0 . . ?
C51 C50 C49 119.6(4) . . ?
C51 C50 H50 120.2 . . ?
C49 C50 H50 120.2 . . ?
C50 C51 C52 120.6(3) . . ?
C50 C51 H51 119.7 . . ?
C52 C51 H51 119.7 . . ?
C51 C52 C47 120.7(3) . . ?
C51 C52 H52 119.6 . . ?
C47 C52 H52 119.6 . . ?
C54 C53 C58 118.2(3) . . ?
C54 C53 C42 121.5(3) . . ?
C58 C53 C42 120.2(3) . . ?
C53 C54 C55 120.5(3) . . ?
C53 C54 H54 119.8 . . ?
C55 C54 H54 119.8 . . ?
C56 C55 C54 120.4(3) . . ?
C56 C55 H55 119.8 . . ?
C54 C55 H55 119.8 . . ?
C55 C56 C57 119.5(3) . . ?
C55 C56 H56 120.3 . . ?
C57 C56 H56 120.3 . . ?
C56 C57 C58 120.2(3) . . ?
C56 C57 H57 119.9 . . ?
C58 C57 H57 119.9 . . ?
C57 C58 C53 121.0(3) . . ?
C57 C58 H58 119.5 . . ?
C53 C58 H58 119.5 . . ?
C64 C59 C60 117.3(3) . . ?
C64 C59 C43 120.0(3) . . ?
C60 C59 C43 122.6(3) . . ?
C61 C60 C59 121.6(4) . . ?
C61 C60 H60 119.2 . . ?
C59 C60 H60 119.2 . . ?
C60 C61 C62 120.0(3) . . ?
C60 C61 H61 120.0 . . ?
C62 C61 H61 120.0 . . ?
C63 C62 C61 119.2(3) . . ?
C63 C62 H62 120.4 . . ?
C61 C62 H62 120.4 . . ?
C62 C63 C64 120.7(4) . . ?
C62 C63 H63 119.6 . . ?
C64 C63 H63 119.6 . . ?
C63 C64 C59 121.1(3) . . ?
C63 C64 H64 119.4 . . ?
C59 C64 H64 119.4 . . ?
C70 C65 C66 118.4(3) . . ?
C70 C65 C44 121.4(3) . . ?
C66 C65 C44 120.2(3) . . ?
C67 C66 C65 121.4(3) . . ?
C67 C66 H66 119.3 . . ?
C65 C66 H66 119.3 . . ?
C66 C67 C68 119.1(4) . . ?
C66 C67 H67 120.4 . . ?
C68 C67 H67 120.4 . . ?
C67 C68 C69 120.9(4) . . ?
C67 C68 H68 119.6 . . ?
C69 C68 H68 119.6 . . ?
C70 C69 C68 119.6(4) . . ?
C70 C69 H69 120.2 . . ?
C68 C69 H69 120.2 . . ?
C69 C70 C65 120.6(4) . . ?
C69 C70 H70 119.7 . . ?
C65 C70 H70 119.7 . . ?
C72 C71 C76 117.8(3) . . ?
C72 C71 C45 121.8(3) . . ?
C76 C71 C45 120.3(3) . . ?
C71 C72 C73 121.1(3) . . ?
C71 C72 H72 119.5 . . ?
C73 C72 H72 119.5 . . ?
C74 C73 C72 120.1(4) . . ?
C74 C73 H73 120.0 . . ?
C72 C73 H73 120.0 . . ?
C75 C74 C73 119.8(3) . . ?
C75 C74 H74 120.1 . . ?
C73 C74 H74 120.1 . . ?
C74 C75 C76 119.8(4) . . ?
C74 C75 H75 120.1 . . ?
C76 C75 H75 120.1 . . ?
C75 C76 C71 121.3(4) . . ?
C75 C76 H76 119.3 . . ?
C71 C76 H76 119.3 . . ?
C78 C77 C82 117.1(3) . . ?
C78 C77 C46 119.9(3) . . ?
C82 C77 C46 122.9(3) . . ?
C79 C78 C77 121.3(3) . . ?
C79 C78 H78 119.3 . . ?
C77 C78 H78 119.3 . . ?
C78 C79 C80 120.9(4) . . ?
C78 C79 H79 119.6 . . ?
C80 C79 H79 119.6 . . ?
C81 C80 C79 118.6(3) . . ?
C81 C80 H80 120.7 . . ?
C79 C80 H80 120.7 . . ?
C80 C81 C82 120.7(4) . . ?
C80 C81 H81 119.6 . . ?
C82 C81 H81 119.6 . . ?
C81 C82 C77 121.4(3) . . ?
C81 C82 H82 119.3 . . ?
C77 C82 H82 119.3 . . ?
C84 C83 H83A 109.5 . . ?
C84 C83 H83B 109.5 . . ?
H83A C83 H83B 109.5 . . ?
C84 C83 H83C 109.5 . . ?
H83A C83 H83C 109.5 . . ?
H83B C83 H83C 109.5 . . ?
C85 C84 C83 118.6(13) . . ?
C85 C84 H84A 107.7 . . ?
C83 C84 H84A 107.7 . . ?
C85 C84 H84B 107.7 . . ?
C83 C84 H84B 107.7 . . ?
H84A C84 H84B 107.1 . . ?
C84 C85 C86 123.4(12) . . ?
C84 C85 H85A 106.5 . . ?
C86 C85 H85A 106.5 . . ?
C84 C85 H85B 106.5 . . ?
C86 C85 H85B 106.5 . . ?
H85A C85 H85B 106.5 . . ?
C87 C86 C85 126.7(12) . . ?
C87 C86 H86A 105.6 . . ?
C85 C86 H86A 105.6 . . ?
C87 C86 H86B 105.6 . . ?
C85 C86 H86B 105.6 . . ?
H86A C86 H86B 106.1 . . ?
C88 C87 C86 120.8(13) . . ?
C88 C87 H87A 107.1 . . ?
C86 C87 H87A 107.1 . . ?
C88 C87 H87B 107.1 . . ?
C86 C87 H87B 107.1 . . ?
H87A C87 H87B 106.8 . . ?
C87 C88 C89 121.3(14) . . ?
C87 C88 H88A 107.0 . . ?
C89 C88 H88A 107.0 . . ?
C87 C88 H88B 107.0 . . ?
C89 C88 H88B 107.0 . . ?
H88A C88 H88B 106.8 . . ?
C88 C89 H89A 109.5 . . ?
C88 C89 H89B 109.5 . . ?
H89A C89 H89B 109.5 . . ?
C88 C89 H89C 109.5 . . ?
H89A C89 H89C 109.5 . . ?
H89B C89 H89C 109.5 . . ?
C84' C83' H83D 109.5 . . ?
C84' C83' H83E 109.5 . . ?
H83D C83' H83E 109.5 . . ?
C84' C83' H83F 109.5 . . ?
H83D C83' H83F 109.5 . . ?
H83E C83' H83F 109.5 . . ?
C85' C84' C83' 149(2) . . ?
C85' C84' H84C 99.4 . . ?
C83' C84' H84C 99.4 . . ?
C85' C84' H84D 99.4 . . ?
C83' C84' H84D 99.4 . . ?
H84C C84' H84D 104.0 . . ?
C84' C85' C86' 126(2) . . ?
C84' C85' H85C 105.9 . . ?
C86' C85' H85C 105.9 . . ?
C84' C85' H85D 105.9 . . ?
C86' C85' H85D 105.9 . . ?
H85C C85' H85D 106.3 . . ?
C87' C86' C85' 127(2) . . ?
C87' C86' H86C 105.5 . . ?
C85' C86' H86C 105.5 . . ?
C87' C86' H86D 105.5 . . ?
C85' C86' H86D 105.5 . . ?
H86C C86' H86D 106.1 . . ?
C88' C87' C86' 117.5(19) . . ?
C88' C87' H87C 107.9 . . ?
C86' C87' H87C 107.9 . . ?
C88' C87' H87D 107.9 . . ?
C86' C87' H87D 107.9 . . ?
H87C C87' H87D 107.2 . . ?
C87' C88' C89' 140(3) . . ?
C87' C88' H88C 102.0 . . ?
C89' C88' H88C 102.0 . . ?
C87' C88' H88D 102.0 . . ?
C89' C88' H88D 102.0 . . ?
H88C C88' H88D 104.7 . . ?
C88' C89' H89D 109.5 . . ?
C88' C89' H89E 109.5 . . ?
H89D C89' H89E 109.5 . . ?
C88' C89' H89F 109.5 . . ?
H89D C89' H89F 109.5 . . ?
H89E C89' H89F 109.5 . . ?

loop_
_geom_bond_atom_site_label_1
_geom_bond_atom_site_label_2
_geom_bond_distance
_geom_bond_site_symmetry_2
_geom_bond_publ_flag
C1 C2 1.528(4) . ?
C1 C5 1.529(4) . ?
C1 C12 1.531(4) . ?
C1 C6 1.539(4) . ?
C2 C3 1.349(4) . ?
C2 C18 1.476(4) . ?
C3 C24 1.479(4) . ?
C3 C4 1.495(4) . ?
C4 C5 1.348(4) . ?
C4 C30 1.482(4) . ?
C5 C36 1.481(4) . ?
C6 C11 1.388(4) . ?
C6 C7 1.400(5) . ?
C7 C8 1.382(5) . ?
C7 H7 0.9500 . ?
C8 C9 1.375(6) . ?
C8 H8 0.9500 . ?
C9 C10 1.379(6) . ?
C9 H9 0.9500 . ?
C10 C11 1.383(5) . ?
C10 H10 0.9500 . ?
C11 H11 0.9500 . ?
C12 C13 1.382(5) . ?
C12 C17 1.391(5) . ?
C13 C14 1.387(5) . ?
C13 H13 0.9500 . ?
C14 C15 1.362(6) . ?
C14 H14 0.9500 . ?
C15 C16 1.374(5) . ?
C15 H15 0.9500 . ?
C16 C17 1.373(5) . ?
C16 H16 0.9500 . ?
C17 H17 0.9500 . ?
C18 C23 1.393(5) . ?
C18 C19 1.400(5) . ?
C19 C20 1.383(5) . ?
C19 H19 0.9500 . ?
C20 C21 1.376(6) . ?
C20 H20 0.9500 . ?
C21 C22 1.361(6) . ?
C21 H21 0.9500 . ?
C22 C23 1.373(5) . ?
C22 H22 0.9500 . ?
C23 H23 0.9500 . ?
C24 C25 1.384(4) . ?
C24 C29 1.386(4) . ?
C25 C26 1.381(5) . ?
C25 H25 0.9500 . ?
C26 C27 1.373(5) . ?
C26 H26 0.9500 . ?
C27 C28 1.380(5) . ?
C27 H27 0.9500 . ?
C28 C29 1.381(5) . ?
C28 H28 0.9500 . ?
C29 H29 0.9500 . ?
C30 C35 1.384(4) . ?
C30 C31 1.384(4) . ?
C31 C32 1.384(5) . ?
C31 H31 0.9500 . ?
C32 C33 1.365(5) . ?
C32 H32 0.9500 . ?
C33 C34 1.371(5) . ?
C33 H33 0.9500 . ?
C34 C35 1.393(5) . ?
C34 H34 0.9500 . ?
C35 H35 0.9500 . ?
C36 C41 1.392(4) . ?
C36 C37 1.397(4) . ?
C37 C38 1.375(4) . ?
C37 H37 0.9500 . ?
C38 C39 1.382(5) . ?
C38 H38 0.9500 . ?
C39 C40 1.370(5) . ?
C39 H39 0.9500 . ?
C40 C41 1.387(4) . ?
C40 H40 0.9500 . ?
C41 H41 0.9500 . ?
C42 C46 1.529(4) . ?
C42 C43 1.530(4) . ?
C42 C47 1.530(4) . ?
C42 C53 1.536(4) . ?
C43 C44 1.354(4) . ?
C43 C59 1.480(4) . ?
C44 C65 1.476(4) . ?
C44 C45 1.493(4) . ?
C45 C46 1.352(4) . ?
C45 C71 1.471(4) . ?
C46 C77 1.477(4) . ?
C47 C48 1.382(4) . ?
C47 C52 1.389(4) . ?
C48 C49 1.374(5) . ?
C48 H48 0.9500 . ?
C49 C50 1.372(5) . ?
C49 H49 0.9500 . ?
C50 C51 1.366(5) . ?
C50 H50 0.9500 . ?
C51 C52 1.370(5) . ?
C51 H51 0.9500 . ?
C52 H52 0.9500 . ?
C53 C54 1.384(4) . ?
C53 C58 1.387(4) . ?
C54 C55 1.386(5) . ?
C54 H54 0.9500 . ?
C55 C56 1.372(5) . ?
C55 H55 0.9500 . ?
C56 C57 1.375(5) . ?
C56 H56 0.9500 . ?
C57 C58 1.375(5) . ?
C57 H57 0.9500 . ?
C58 H58 0.9500 . ?
C59 C64 1.387(5) . ?
C59 C60 1.394(4) . ?
C60 C61 1.379(5) . ?
C60 H60 0.9500 . ?
C61 C62 1.380(5) . ?
C61 H61 0.9500 . ?
C62 C63 1.373(5) . ?
C62 H62 0.9500 . ?
C63 C64 1.382(5) . ?
C63 H63 0.9500 . ?
C64 H64 0.9500 . ?
C65 C70 1.388(5) . ?
C65 C66 1.397(5) . ?
C66 C67 1.372(5) . ?
C66 H66 0.9500 . ?
C67 C68 1.378(6) . ?
C67 H67 0.9500 . ?
C68 C69 1.382(6) . ?
C68 H68 0.9500 . ?
C69 C70 1.382(5) . ?
C69 H69 0.9500 . ?
C70 H70 0.9500 . ?
C71 C72 1.380(4) . ?
C71 C76 1.392(5) . ?
C72 C73 1.384(5) . ?
C72 H72 0.9500 . ?
C73 C74 1.381(5) . ?
C73 H73 0.9500 . ?
C74 C75 1.371(5) . ?
C74 H74 0.9500 . ?
C75 C76 1.383(5) . ?
C75 H75 0.9500 . ?
C76 H76 0.9500 . ?
C77 C78 1.389(4) . ?
C77 C82 1.393(4) . ?
C78 C79 1.379(5) . ?
C78 H78 0.9500 . ?
C79 C80 1.383(5) . ?
C79 H79 0.9500 . ?
C80 C81 1.373(5) . ?
C80 H80 0.9500 . ?
C81 C82 1.382(5) . ?
C81 H81 0.9500 . ?
C82 H82 0.9500 . ?
C83 C84 1.527(17) . ?
C83 H83A 0.9800 . ?
C83 H83B 0.9800 . ?
C83 H83C 0.9800 . ?
C84 C85 1.390(15) . ?
C84 H84A 0.9900 . ?
C84 H84B 0.9900 . ?
C85 C86 1.717(15) . ?
C85 H85A 0.9900 . ?
C85 H85B 0.9900 . ?
C86 C87 1.713(15) . ?
C86 H86A 0.9900 . ?
C86 H86B 0.9900 . ?
C87 C88 1.346(16) . ?
C87 H87A 0.9900 . ?
C87 H87B 0.9900 . ?
C88 C89 1.436(16) . ?
C88 H88A 0.9900 . ?
C88 H88B 0.9900 . ?
C89 H89A 0.9800 . ?
C89 H89B 0.9800 . ?
C89 H89C 0.9800 . ?
C83' C84' 1.44(2) . ?
C83' H83D 0.9800 . ?
C83' H83E 0.9800 . ?
C83' H83F 0.9800 . ?
C84' C85' 1.319(17) . ?
C84' H84C 0.9900 . ?
C84' H84D 0.9900 . ?
C85' C86' 1.749(18) . ?
C85' H85C 0.9900 . ?
C85' H85D 0.9900 . ?
C86' C87' 1.739(19) . ?
C86' H86C 0.9900 . ?
C86' H86D 0.9900 . ?
C87' C88' 1.375(19) . ?
C87' H87C 0.9900 . ?
C87' H87D 0.9900 . ?
C88' C89' 1.44(2) . ?
C88' H88C 0.9900 . ?
C88' H88D 0.9900 . ?
C89' H89D 0.9800 . ?
C89' H89E 0.9800 . ?
C89' H89F 0.9800 . ?

loop_
_geom_torsion_atom_site_label_1
_geom_torsion_atom_site_label_2
_geom_torsion_atom_site_label_3
_geom_torsion_atom_site_label_4
_geom_torsion
_geom_torsion_site_symmetry_1
_geom_torsion_site_symmetry_2
_geom_torsion_site_symmetry_3
_geom_torsion_site_symmetry_4
_geom_torsion_publ_flag
C5 C1 C2 C3 2.1(3) . . . . ?
C12 C1 C2 C3 119.9(3) . . . . ?
C6 C1 C2 C3 -110.7(3) . . . . ?
C5 C1 C2 C18 -169.8(3) . . . . ?
C12 C1 C2 C18 -52.0(4) . . . . ?
C6 C1 C2 C18 77.4(4) . . . . ?
C18 C2 C3 C24 -9.2(6) . . . . ?
C1 C2 C3 C24 179.5(3) . . . . ?
C18 C2 C3 C4 169.5(3) . . . . ?
C1 C2 C3 C4 -1.8(4) . . . . ?
C2 C3 C4 C5 0.6(4) . . . . ?
C24 C3 C4 C5 179.4(3) . . . . ?
C2 C3 C4 C30 -178.4(3) . . . . ?
C24 C3 C4 C30 0.4(5) . . . . ?
C30 C4 C5 C36 -8.7(5) . . . . ?
C3 C4 C5 C36 172.4(3) . . . . ?
C30 C4 C5 C1 179.7(3) . . . . ?
C3 C4 C5 C1 0.8(4) . . . . ?
C2 C1 C5 C4 -1.8(3) . . . . ?
C12 C1 C5 C4 -116.2(3) . . . . ?
C6 C1 C5 C4 116.3(3) . . . . ?
C2 C1 C5 C36 -174.0(3) . . . . ?
C12 C1 C5 C36 71.6(4) . . . . ?
C6 C1 C5 C36 -55.9(4) . . . . ?
C2 C1 C6 C11 -165.2(3) . . . . ?
C5 C1 C6 C11 84.1(4) . . . . ?
C12 C1 C6 C11 -40.7(4) . . . . ?
C2 C1 C6 C7 21.8(4) . . . . ?
C5 C1 C6 C7 -88.9(3) . . . . ?
C12 C1 C6 C7 146.3(3) . . . . ?
C11 C6 C7 C8 2.1(5) . . . . ?
C1 C6 C7 C8 175.3(3) . . . . ?
C6 C7 C8 C9 -0.5(6) . . . . ?
C7 C8 C9 C10 -0.7(7) . . . . ?
C8 C9 C10 C11 0.2(6) . . . . ?
C9 C10 C11 C6 1.4(6) . . . . ?
C7 C6 C11 C10 -2.5(5) . . . . ?
C1 C6 C11 C10 -175.7(3) . . . . ?
C2 C1 C12 C13 105.2(3) . . . . ?
C5 C1 C12 C13 -143.6(3) . . . . ?
C6 C1 C12 C13 -22.1(4) . . . . ?
C2 C1 C12 C17 -70.0(3) . . . . ?
C5 C1 C12 C17 41.2(4) . . . . ?
C6 C1 C12 C17 162.7(3) . . . . ?
C17 C12 C13 C14 -2.8(5) . . . . ?
C1 C12 C13 C14 -178.0(3) . . . . ?
C12 C13 C14 C15 1.6(6) . . . . ?
C13 C14 C15 C16 0.6(6) . . . . ?
C14 C15 C16 C17 -1.4(6) . . . . ?
C15 C16 C17 C12 0.1(5) . . . . ?
C13 C12 C17 C16 2.0(5) . . . . ?
C1 C12 C17 C16 177.5(3) . . . . ?
C3 C2 C18 C23 -39.1(5) . . . . ?
C1 C2 C18 C23 131.2(3) . . . . ?
C3 C2 C18 C19 143.4(4) . . . . ?
C1 C2 C18 C19 -46.2(5) . . . . ?
C23 C18 C19 C20 1.0(5) . . . . ?
C2 C18 C19 C20 178.5(3) . . . . ?
C18 C19 C20 C21 -0.6(6) . . . . ?
C19 C20 C21 C22 0.1(6) . . . . ?
C20 C21 C22 C23 -0.1(6) . . . . ?
C21 C22 C23 C18 0.6(6) . . . . ?
C19 C18 C23 C22 -1.0(5) . . . . ?
C2 C18 C23 C22 -178.6(3) . . . . ?
C2 C3 C24 C25 -50.2(5) . . . . ?
C4 C3 C24 C25 131.2(3) . . . . ?
C2 C3 C24 C29 129.9(4) . . . . ?
C4 C3 C24 C29 -48.7(5) . . . . ?
C29 C24 C25 C26 -2.6(5) . . . . ?
C3 C24 C25 C26 177.5(3) . . . . ?
C24 C25 C26 C27 1.5(5) . . . . ?
C25 C26 C27 C28 0.2(6) . . . . ?
C26 C27 C28 C29 -0.7(6) . . . . ?
C27 C28 C29 C24 -0.4(5) . . . . ?
C25 C24 C29 C28 2.0(5) . . . . ?
C3 C24 C29 C28 -178.0(3) . . . . ?
C5 C4 C30 C35 -52.8(5) . . . . ?
C3 C4 C30 C35 126.0(3) . . . . ?
C5 C4 C30 C31 129.2(4) . . . . ?
C3 C4 C30 C31 -52.1(4) . . . . ?
C35 C30 C31 C32 0.3(5) . . . . ?
C4 C30 C31 C32 178.4(3) . . . . ?
C30 C31 C32 C33 -0.3(5) . . . . ?
C31 C32 C33 C34 0.3(5) . . . . ?
C32 C33 C34 C35 -0.2(5) . . . . ?
C31 C30 C35 C34 -0.2(5) . . . . ?
C4 C30 C35 C34 -178.3(3) . . . . ?
C33 C34 C35 C30 0.2(5) . . . . ?
C4 C5 C36 C41 129.3(4) . . . . ?
C1 C5 C36 C41 -60.0(4) . . . . ?
C4 C5 C36 C37 -55.8(5) . . . . ?
C1 C5 C36 C37 114.8(3) . . . . ?
C41 C36 C37 C38 0.9(5) . . . . ?
C5 C36 C37 C38 -174.2(3) . . . . ?
C36 C37 C38 C39 -1.7(5) . . . . ?
C37 C38 C39 C40 0.7(5) . . . . ?
C38 C39 C40 C41 1.2(5) . . . . ?
C39 C40 C41 C36 -2.0(5) . . . . ?
C37 C36 C41 C40 1.0(5) . . . . ?
C5 C36 C41 C40 176.0(3) . . . . ?
C46 C42 C43 C44 1.2(3) . . . . ?
C47 C42 C43 C44 -118.0(3) . . . . ?
C53 C42 C43 C44 116.3(3) . . . . ?
C46 C42 C43 C59 171.7(3) . . . . ?
C47 C42 C43 C59 52.6(4) . . . . ?
C53 C42 C43 C59 -73.2(4) . . . . ?
C59 C43 C44 C65 8.2(6) . . . . ?
C42 C43 C44 C65 177.8(3) . . . . ?
C59 C43 C44 C45 -170.9(3) . . . . ?
C42 C43 C44 C45 -1.3(4) . . . . ?
C43 C44 C45 C46 0.9(4) . . . . ?
C65 C44 C45 C46 -178.2(3) . . . . ?
C43 C44 C45 C71 -178.3(3) . . . . ?
C65 C44 C45 C71 2.5(5) . . . . ?
C71 C45 C46 C77 6.3(6) . . . . ?
C44 C45 C46 C77 -172.9(3) . . . . ?
C71 C45 C46 C42 179.1(3) . . . . ?
C44 C45 C46 C42 -0.1(4) . . . . ?
C43 C42 C46 C45 -0.6(3) . . . . ?
C47 C42 C46 C45 113.5(3) . . . . ?
C53 C42 C46 C45 -119.0(3) . . . . ?
C43 C42 C46 C77 172.8(3) . . . . ?
C47 C42 C46 C77 -73.1(4) . . . . ?
C53 C42 C46 C77 54.4(4) . . . . ?
C46 C42 C47 C48 -27.5(4) . . . . ?
C43 C42 C47 C48 84.5(3) . . . . ?
C53 C42 C47 C48 -151.2(3) . . . . ?
C46 C42 C47 C52 158.1(3) . . . . ?
C43 C42 C47 C52 -89.8(3) . . . . ?
C53 C42 C47 C52 34.5(4) . . . . ?
C52 C47 C48 C49 -3.6(5) . . . . ?
C42 C47 C48 C49 -178.2(3) . . . . ?
C47 C48 C49 C50 -0.3(6) . . . . ?
C48 C49 C50 C51 3.0(6) . . . . ?
C49 C50 C51 C52 -1.7(6) . . . . ?
C50 C51 C52 C47 -2.3(6) . . . . ?
C48 C47 C52 C51 4.9(5) . . . . ?
C42 C47 C52 C51 179.4(3) . . . . ?
C46 C42 C53 C54 -97.5(3) . . . . ?
C43 C42 C53 C54 150.3(3) . . . . ?
C47 C42 C53 C54 29.2(4) . . . . ?
C46 C42 C53 C58 78.7(3) . . . . ?
C43 C42 C53 C58 -33.5(4) . . . . ?
C47 C42 C53 C58 -154.6(3) . . . . ?
C58 C53 C54 C55 4.3(5) . . . . ?
C42 C53 C54 C55 -179.4(3) . . . . ?
C53 C54 C55 C56 -0.3(5) . . . . ?
C54 C55 C56 C57 -3.9(6) . . . . ?
C55 C56 C57 C58 4.0(6) . . . . ?
C56 C57 C58 C53 0.1(6) . . . . ?
C54 C53 C58 C57 -4.2(5) . . . . ?
C42 C53 C58 C57 179.4(3) . . . . ?
C44 C43 C59 C64 54.1(5) . . . . ?
C42 C43 C59 C64 -114.5(3) . . . . ?
C44 C43 C59 C60 -130.6(4) . . . . ?
C42 C43 C59 C60 60.8(4) . . . . ?
C64 C59 C60 C61 0.2(5) . . . . ?
C43 C59 C60 C61 -175.2(3) . . . . ?
C59 C60 C61 C62 0.5(6) . . . . ?
C60 C61 C62 C63 -0.6(6) . . . . ?
C61 C62 C63 C64 0.0(6) . . . . ?
C62 C63 C64 C59 0.7(5) . . . . ?
C60 C59 C64 C63 -0.8(5) . . . . ?
C43 C59 C64 C63 174.8(3) . . . . ?
C43 C44 C65 C70 -126.1(4) . . . . ?
C45 C44 C65 C70 52.9(5) . . . . ?
C43 C44 C65 C66 51.9(5) . . . . ?
C45 C44 C65 C66 -129.1(3) . . . . ?
C70 C65 C66 C67 -0.5(5) . . . . ?
C44 C65 C66 C67 -178.6(3) . . . . ?
C65 C66 C67 C68 1.1(6) . . . . ?
C66 C67 C68 C69 -0.8(6) . . . . ?
C67 C68 C69 C70 -0.1(6) . . . . ?
C68 C69 C70 C65 0.6(6) . . . . ?
C66 C65 C70 C69 -0.3(5) . . . . ?
C44 C65 C70 C69 177.7(3) . . . . ?
C46 C45 C71 C72 -127.6(4) . . . . ?
C44 C45 C71 C72 51.5(5) . . . . ?
C46 C45 C71 C76 51.1(5) . . . . ?
C44 C45 C71 C76 -129.8(3) . . . . ?
C76 C71 C72 C73 -0.7(5) . . . . ?
C45 C71 C72 C73 178.0(3) . . . . ?
C71 C72 C73 C74 0.3(5) . . . . ?
C72 C73 C74 C75 0.3(6) . . . . ?
C73 C74 C75 C76 -0.3(6) . . . . ?
C74 C75 C76 C71 -0.1(6) . . . . ?
C72 C71 C76 C75 0.7(5) . . . . ?
C45 C71 C76 C75 -178.1(3) . . . . ?
C45 C46 C77 C78 42.0(5) . . . . ?
C42 C46 C77 C78 -130.1(3) . . . . ?
C45 C46 C77 C82 -140.4(4) . . . . ?
C42 C46 C77 C82 47.5(5) . . . . ?
C82 C77 C78 C79 0.5(5) . . . . ?
C46 C77 C78 C79 178.2(3) . . . . ?
C77 C78 C79 C80 0.1(6) . . . . ?
C78 C79 C80 C81 -0.3(6) . . . . ?
C79 C80 C81 C82 -0.2(5) . . . . ?
C80 C81 C82 C77 0.8(6) . . . . ?
C78 C77 C82 C81 -1.0(5) . . . . ?
C46 C77 C82 C81 -178.6(3) . . . . ?
C83 C84 C85 C86 170.4(11) . . . . ?
C84 C85 C86 C87 -178.3(12) . . . . ?
C85 C86 C87 C88 -177.0(13) . . . . ?
C86 C87 C88 C89 -176.8(11) . . . . ?
C83' C84' C85' C86' -176(4) . . . . ?
C84' C85' C86' C87' 171(2) . . . . ?
C85' C86' C87' C88' -156(3) . . . . ?
C86' C87' C88' C89' -177(4) . . . . ?
